data_4068549
loop_
_publ_author_name
'Breunig, Hans J.'
'Haddad, Nawja'
'Lork, Enno'
'Mehring, Michael'
'M\"ugge, Clemens'
'Nolde, Christof'
'Ra\,t, Ciprian I.'
'Sch\"urmann, Markus'

_publ_section_title
;
 Novel Sterically Congested Monoorganobismuth(III) Compounds: Synthesis,
 Structure, and Bismuth&#x2212;Arene \p Interaction in ArBiXY (X, Y = Br,
 I, OH, 2,6-Mes2-4-t-Bu-C6H2PHO2)
;
_journal_issue 4
_journal_name_full Organometallics
_journal_page_first 1202
_journal_paper_doi 10.1021/om800934c
_journal_volume 28
_journal_year 2009
_chemical_formula_moiety 'C28 H33 Bi Br1.12 Cl0.88, C1 H2 Cl2'
_chemical_formula_sum 'C29 H35 Bi Br1.12 Cl2.88'
_chemical_formula_weight 784.15
_chemical_melting_point 479.5(15)
_chemical_name_systematic
; 
 ? 
;
_space_group_IT_number 2
_symmetry_cell_setting triclinic
_symmetry_space_group_name_Hall '-P 1'
_symmetry_space_group_name_H-M 'P -1'
_atom_sites_solution_hydrogens geom
_atom_sites_solution_primary direct
_atom_sites_solution_secondary difmap
_audit_creation_method SHELXL-97
_cell_angle_alpha 107.120(2)
_cell_angle_beta 91.579(2)
_cell_angle_gamma 104.401(2)
_cell_formula_units_Z 2
_cell_length_a 8.9213(3)
_cell_length_b 13.0022(6)
_cell_length_c 14.2868(6)
_cell_measurement_reflns_used 13792
_cell_measurement_temperature 173(1)
_cell_measurement_theta_max 27.44
_cell_measurement_theta_min 3.27
_cell_volume 1524.91(11)
_computing_cell_refinement
;
DENZO & SCALEPACK (Otwinowski & Minor, 1997)
;
_computing_data_collection 'COLLECT (Nonius, 1998)'
_computing_data_reduction
;
DENZO & SCALEPACK
;
_computing_molecular_graphics 'SHELXTL-Plus (Sheldrick, 1991)'
_computing_publication_material 'SHELXL97 (Sheldrick, 1997)'
_computing_structure_refinement 'SHELXL97 (Sheldrick, 1997)'
_computing_structure_solution 'SHELXS97 (Sheldrick, 1997)'
_diffrn_ambient_temperature 173(1)
_diffrn_detector_area_resol_mean '19 vertical, 18 horizontal'
_diffrn_measured_fraction_theta_full 0.979
_diffrn_measured_fraction_theta_max 0.979
_diffrn_measurement_device_type 'Nonius KappaCCD'
_diffrn_measurement_method
;
 3 sets at different \k-angles and 152 frames via \w-rotation 
(\D/\w=2\%) at two times 90s per frame
;
_diffrn_radiation_monochromator graphite
_diffrn_radiation_source 'fine-focus sealed tube'
_diffrn_radiation_type MoK\a
_diffrn_radiation_wavelength 0.71073
_diffrn_reflns_av_R_equivalents 0.0490
_diffrn_reflns_av_sigmaI/netI 0.0961
_diffrn_reflns_limit_h_max 11
_diffrn_reflns_limit_h_min -11
_diffrn_reflns_limit_k_max 16
_diffrn_reflns_limit_k_min -16
_diffrn_reflns_limit_l_max 18
_diffrn_reflns_limit_l_min -18
_diffrn_reflns_number 13792
_diffrn_reflns_theta_full 27.44
_diffrn_reflns_theta_max 27.44
_diffrn_reflns_theta_min 3.27
_diffrn_standards_decay_% 0
_diffrn_standards_number none
_exptl_absorpt_coefficient_mu 7.516
_exptl_absorpt_correction_T_max 0.705
_exptl_absorpt_correction_T_min 0.538
_exptl_absorpt_correction_type multi-scan
_exptl_absorpt_process_details
;
SCALEPACK (Otwinowski & Minor, 1997)
;
_exptl_crystal_colour colourless
_exptl_crystal_density_diffrn 1.708
_exptl_crystal_density_meas ?
_exptl_crystal_density_method 'not measured'
_exptl_crystal_description block
_exptl_crystal_F_000 760
_exptl_crystal_size_max 0.08
_exptl_crystal_size_mid 0.05
_exptl_crystal_size_min 0.05
_refine_diff_density_max 1.225
_refine_diff_density_min -0.994
_refine_diff_density_rms 0.140
_refine_ls_extinction_method none
_refine_ls_goodness_of_fit_ref 0.959
_refine_ls_hydrogen_treatment mixed
_refine_ls_matrix_type full
_refine_ls_number_parameters 324
_refine_ls_number_reflns 6824
_refine_ls_number_restraints 0
_refine_ls_restrained_S_all 0.959
_refine_ls_R_factor_all 0.0719
_refine_ls_R_factor_gt 0.0384
_refine_ls_shift/su_max 0.001
_refine_ls_shift/su_mean 0.000
_refine_ls_structure_factor_coef Fsqd
_refine_ls_weighting_details 'calc w=1/[\s^2^(Fo^2^)+(0.0176P)^2^+0.0000P] where P=(Fo^2^+2Fc^2^)/3'
_refine_ls_weighting_scheme calc
_refine_ls_wR_factor_gt 0.0622
_refine_ls_wR_factor_ref 0.0675
_reflns_number_gt 5014
_reflns_number_total 6824
_reflns_threshold_expression >2sigma(I)
_cod_data_source_file om800934c_si_002.cif
_cod_data_source_block compound1
_cod_depositor_comments
;
The following automatic conversions were performed:

'_chemical_melting_point' value '478-481k' was changed to '479.5(15)'
- the average value was taken and precision was
estimated.

'_geom_bond_publ_flag' value 'Y' changed to 'y' according
to /home/saulius/struct/CIF-dictionaries/cif_core.dic dictionary
named 'cif_core.dic' version 2.4.2 from 2011-04-26 (7
times).

'_geom_angle_publ_flag' value 'Y' changed to 'y' according
to /home/saulius/struct/CIF-dictionaries/cif_core.dic dictionary
named 'cif_core.dic' version 2.4.2 from 2011-04-26 (23 times).

Automatic conversion script
Id: cif_fix_values 1715 2011-07-08 13:25:40Z adriana 

The following automatic conversions were performed:

'_exptl_crystal_density_meas' value 'not determined' was changed to
'?' - the value is perceived as not measured.

Automatic conversion script
Id: cif_fix_values 3008 2015-01-20 13:52:24Z robertas 
;
_cod_original_sg_symbol_H-M P-1
_cod_database_code 4068549

loop_
_symmetry_equiv_pos_as_xyz
'x, y, z'
'-x, -y, -z'

loop_
_atom_site_label
_atom_site_type_symbol
_atom_site_fract_x
_atom_site_fract_y
_atom_site_fract_z
_atom_site_U_iso_or_equiv
_atom_site_adp_type
_atom_site_occupancy
_atom_site_symmetry_multiplicity
_atom_site_calc_flag
_atom_site_refinement_flags
Bi1 Bi 0.451032(19) -0.185031(17) 0.420314(12) 0.02838(7) Uani 1 1 d .
Br1 Br 0.1908(4) -0.3491(3) 0.3654(2) 0.0390(4) Uani 0.715(2) 1 d P
Cl1 Cl 0.191(3) -0.334(2) 0.3559(17) 0.0390(4) Uani 0.29 1 d P
Br2 Br 0.2816(17) -0.0434(15) 0.4849(9) 0.0309(11) Uani 0.4049(19) 1 d P
Cl2 Cl 0.294(3) -0.040(3) 0.4739(16) 0.0309(11) Uani 0.60 1 d P
Cl3 Cl 0.8921(2) -0.63478(17) 0.17624(16) 0.0962(6) Uani 1 1 d .
Cl4 Cl 0.79061(19) -0.52299(16) 0.04797(11) 0.0707(5) Uani 1 1 d .
C1 C 0.5052(5) -0.1673(4) 0.2710(3) 0.0251(11) Uani 1 1 d .
C2 C 0.6055(5) -0.2336(4) 0.2330(3) 0.0241(10) Uani 1 1 d .
C3 C 0.6674(5) -0.2295(4) 0.1451(3) 0.0255(11) Uani 1 1 d .
H3 H 0.7328 -0.2742 0.1199 0.031 Uiso 1 1 calc R
C4 C 0.6341(5) -0.1605(4) 0.0942(3) 0.0253(11) Uani 1 1 d .
C5 C 0.5329(5) -0.0969(4) 0.1334(3) 0.0269(11) Uani 1 1 d .
H5 H 0.5083 -0.0508 0.0999 0.032 Uiso 1 1 calc R
C6 C 0.4663(5) -0.0987(4) 0.2205(3) 0.0244(10) Uani 1 1 d .
C7 C 0.6976(5) -0.1545(4) -0.0039(3) 0.0295(11) Uani 1 1 d .
C8 C 0.7690(6) -0.0327(5) 0.0024(4) 0.0427(14) Uani 1 1 d .
H8A H 0.8521 0.0007 0.0551 0.064 Uiso 1 1 calc R
H8B H 0.6907 0.0072 0.0147 0.064 Uiso 1 1 calc R
H8C H 0.8091 -0.0294 -0.0586 0.064 Uiso 1 1 calc R
C9 C 0.5584(5) -0.2082(5) -0.0850(3) 0.0423(14) Uani 1 1 d .
H9A H 0.5928 -0.2040 -0.1472 0.063 Uiso 1 1 calc R
H9B H 0.4799 -0.1689 -0.0692 0.063 Uiso 1 1 calc R
H9C H 0.5158 -0.2850 -0.0890 0.063 Uiso 1 1 calc R
C10 C 0.8211(5) -0.2178(5) -0.0305(3) 0.0397(13) Uani 1 1 d .
H10A H 0.9106 -0.1827 0.0176 0.060 Uiso 1 1 calc R
H10B H 0.8507 -0.2167 -0.0944 0.060 Uiso 1 1 calc R
H10C H 0.7796 -0.2937 -0.0314 0.060 Uiso 1 1 calc R
C11 C 0.6371(5) -0.3116(4) 0.2853(3) 0.0241(11) Uani 1 1 d .
C12 C 0.5395(5) -0.4203(4) 0.2599(3) 0.0315(12) Uani 1 1 d .
C13 C 0.5611(6) -0.4890(4) 0.3150(4) 0.0428(14) Uani 1 1 d .
H13 H 0.4942 -0.5606 0.2991 0.051 Uiso 1 1 calc R
C14 C 0.6773(7) -0.4556(5) 0.3919(4) 0.0462(14) Uani 1 1 d .
C15 C 0.7760(6) -0.3492(4) 0.4131(3) 0.0348(12) Uani 1 1 d .
H15 H 0.8564 -0.3256 0.4638 0.042 Uiso 1 1 calc R
C16 C 0.7600(5) -0.2754(4) 0.3614(3) 0.0263(11) Uani 1 1 d .
C17 C 0.4118(6) -0.4643(5) 0.1743(3) 0.0463(14) Uani 1 1 d .
H17A H 0.3633 -0.4064 0.1732 0.069 Uiso 1 1 calc R
H17B H 0.3354 -0.5270 0.1819 0.069 Uiso 1 1 calc R
H17C H 0.4560 -0.4872 0.1136 0.069 Uiso 1 1 calc R
C18 C 0.7009(9) -0.5305(5) 0.4517(4) 0.075(2) Uani 1 1 d .
H18A H 0.6014 -0.5739 0.4606 0.113 Uiso 1 1 calc R
H18B H 0.7563 -0.4853 0.5148 0.113 Uiso 1 1 calc R
H18C H 0.7598 -0.5796 0.4174 0.113 Uiso 1 1 calc R
C19 C 0.8737(5) -0.1625(4) 0.3879(3) 0.0378(13) Uani 1 1 d .
H19A H 0.9711 -0.1698 0.3637 0.057 Uiso 1 1 calc R
H19B H 0.8894 -0.1297 0.4583 0.057 Uiso 1 1 calc R
H19C H 0.8336 -0.1156 0.3589 0.057 Uiso 1 1 calc R
C21 C 0.3549(5) -0.0289(4) 0.2499(3) 0.0279(11) Uani 1 1 d .
C22 C 0.1941(5) -0.0798(4) 0.2237(3) 0.0306(12) Uani 1 1 d .
C23 C 0.0911(5) -0.0132(5) 0.2463(3) 0.0341(12) Uani 1 1 d .
H23 H -0.0151 -0.0464 0.2296 0.041 Uiso 1 1 calc R
C24 C 0.1420(5) 0.1011(5) 0.2930(3) 0.0345(13) Uani 1 1 d .
C25 C 0.3004(5) 0.1496(4) 0.3170(3) 0.0322(12) Uani 1 1 d .
H25 H 0.3358 0.2260 0.3491 0.039 Uiso 1 1 calc R
C26 C 0.4089(5) 0.0869(4) 0.2943(3) 0.0299(12) Uani 1 1 d .
C27 C 0.1358(5) -0.2033(4) 0.1707(4) 0.0417(14) Uani 1 1 d .
H27A H 0.0242 -0.2258 0.1670 0.063 Uiso 1 1 calc R
H27B H 0.1788 -0.2436 0.2061 0.063 Uiso 1 1 calc R
H27C H 0.1672 -0.2191 0.1054 0.063 Uiso 1 1 calc R
C28 C 0.0263(6) 0.1696(5) 0.3151(4) 0.0523(16) Uani 1 1 d .
H28A H -0.0493 0.1474 0.2588 0.078 Uiso 1 1 calc R
H28B H 0.0797 0.2473 0.3299 0.078 Uiso 1 1 calc R
H28C H -0.0252 0.1577 0.3706 0.078 Uiso 1 1 calc R
C29 C 0.5807(5) 0.1437(4) 0.3133(3) 0.0359(12) Uani 1 1 d .
H29A H 0.6335 0.1007 0.3397 0.054 Uiso 1 1 calc R
H29B H 0.5982 0.2171 0.3596 0.054 Uiso 1 1 calc R
H29C H 0.6200 0.1494 0.2526 0.054 Uiso 1 1 calc R
C31 C 0.9006(7) -0.5081(5) 0.1570(4) 0.0605(17) Uani 1 1 d .
H31A H 1.0083 -0.4706 0.1546 0.073 Uiso 1 1 calc R
H31B H 0.8628 -0.4613 0.2123 0.073 Uiso 1 1 calc R

loop_
_atom_site_aniso_label
_atom_site_aniso_U_11
_atom_site_aniso_U_22
_atom_site_aniso_U_33
_atom_site_aniso_U_23
_atom_site_aniso_U_13
_atom_site_aniso_U_12
Bi1 0.02754(10) 0.04089(14) 0.02222(9) 0.01512(8) 0.00512(7) 0.01239(9)
Br1 0.0378(4) 0.0413(12) 0.0419(8) 0.0235(5) 0.0017(5) 0.0050(7)
Cl1 0.0378(4) 0.0413(12) 0.0419(8) 0.0235(5) 0.0017(5) 0.0050(7)
Br2 0.026(2) 0.0459(12) 0.023(3) 0.0124(17) 0.0058(15) 0.0101(15)
Cl2 0.026(2) 0.0459(12) 0.023(3) 0.0124(17) 0.0058(15) 0.0101(15)
Cl3 0.0998(14) 0.0800(15) 0.1255(17) 0.0460(12) -0.0032(13) 0.0385(12)
Cl4 0.0698(10) 0.0904(14) 0.0521(9) 0.0165(9) -0.0032(8) 0.0298(10)
C1 0.025(2) 0.031(3) 0.024(2) 0.014(2) 0.0033(19) 0.010(2)
C2 0.021(2) 0.028(3) 0.023(2) 0.009(2) 0.0008(18) 0.005(2)
C3 0.025(2) 0.031(3) 0.024(2) 0.010(2) 0.0015(19) 0.012(2)
C4 0.022(2) 0.032(3) 0.023(2) 0.013(2) 0.0011(19) 0.005(2)
C5 0.029(2) 0.036(3) 0.025(2) 0.017(2) 0.0031(19) 0.016(2)
C6 0.020(2) 0.029(3) 0.026(2) 0.012(2) 0.0050(18) 0.005(2)
C7 0.032(3) 0.044(3) 0.023(2) 0.019(2) 0.011(2) 0.017(2)
C8 0.043(3) 0.053(4) 0.046(3) 0.030(3) 0.021(2) 0.018(3)
C9 0.038(3) 0.064(4) 0.031(3) 0.020(3) 0.005(2) 0.018(3)
C10 0.042(3) 0.061(4) 0.030(3) 0.023(3) 0.015(2) 0.027(3)
C11 0.031(2) 0.028(3) 0.019(2) 0.010(2) 0.0095(19) 0.013(2)
C12 0.042(3) 0.033(3) 0.022(2) 0.008(2) 0.002(2) 0.014(3)
C13 0.057(3) 0.029(3) 0.041(3) 0.011(3) 0.005(3) 0.008(3)
C14 0.070(4) 0.038(4) 0.037(3) 0.018(3) 0.000(3) 0.018(3)
C15 0.040(3) 0.047(4) 0.024(2) 0.015(2) 0.000(2) 0.018(3)
C16 0.029(2) 0.033(3) 0.024(2) 0.012(2) 0.010(2) 0.016(2)
C17 0.048(3) 0.043(4) 0.041(3) 0.007(3) -0.006(3) 0.006(3)
C18 0.126(6) 0.044(4) 0.063(4) 0.034(3) -0.019(4) 0.019(4)
C19 0.030(3) 0.048(4) 0.041(3) 0.020(3) 0.003(2) 0.012(3)
C21 0.032(3) 0.040(3) 0.022(2) 0.020(2) 0.009(2) 0.015(2)
C22 0.029(3) 0.043(4) 0.025(2) 0.018(2) 0.006(2) 0.010(2)
C23 0.028(3) 0.054(4) 0.032(3) 0.027(3) 0.012(2) 0.015(3)
C24 0.040(3) 0.053(4) 0.029(3) 0.025(3) 0.011(2) 0.030(3)
C25 0.042(3) 0.040(3) 0.026(2) 0.018(2) 0.014(2) 0.022(3)
C26 0.033(3) 0.041(4) 0.024(2) 0.017(2) 0.006(2) 0.017(3)
C27 0.031(3) 0.049(4) 0.047(3) 0.021(3) -0.005(2) 0.008(3)
C28 0.055(3) 0.071(5) 0.048(3) 0.023(3) 0.014(3) 0.042(3)
C29 0.039(3) 0.037(3) 0.032(3) 0.010(2) 0.003(2) 0.010(3)
C31 0.060(4) 0.067(5) 0.052(3) 0.013(3) -0.008(3) 0.020(3)

loop_
_atom_type_symbol
_atom_type_description
_atom_type_scat_dispersion_real
_atom_type_scat_dispersion_imag
_atom_type_scat_source
C C 0.0033 0.0016 'International Tables Vol C Tables 4.2.6.8 and 6.1.1.4'
H H 0.0000 0.0000 'International Tables Vol C Tables 4.2.6.8 and 6.1.1.4'
Cl Cl 0.1484 0.1585 'International Tables Vol C Tables 4.2.6.8 and 6.1.1.4'
Br Br -0.2901 2.4595 'International Tables Vol C Tables 4.2.6.8 and 6.1.1.4'
Bi Bi -4.1077 10.2566 'International Tables Vol C Tables 4.2.6.8 and 6.1.1.4'

loop_
_geom_angle_atom_site_label_1
_geom_angle_atom_site_label_2
_geom_angle_atom_site_label_3
_geom_angle
_geom_angle_site_symmetry_1
_geom_angle_site_symmetry_3
_geom_angle_publ_flag
C1 Bi1 Cl1 95.1(4) . . y
C1 Bi1 Cl2 99.7(5) . . y
Cl1 Bi1 Cl2 87.7(8) . . y
C1 Bi1 Br2 103.7(3) . . y
Cl1 Bi1 Br2 86.0(7) . . y
Cl2 Bi1 Br2 4.2(8) . . y
C1 Bi1 Br1 99.22(12) . . y
Cl1 Bi1 Br1 5.7(4) . . y
Cl2 Bi1 Br1 90.8(6) . . y
Br2 Bi1 Br1 88.8(3) . . y
C1 Bi1 Cl2 90.7(4) . 2_656 y
Cl1 Bi1 Cl2 163.4(8) . 2_656 y
Cl2 Bi1 Cl2 76.0(8) . 2_656 y
Br2 Bi1 Cl2 77.5(6) . 2_656 y
Br1 Bi1 Cl2 164.7(4) . 2_656 y
C1 Bi1 Br2 87.3(2) . 2_656 y
Cl1 Bi1 Br2 165.1(6) . 2_656 y
Cl2 Bi1 Br2 77.4(7) . 2_656 y
Br2 Bi1 Br2 79.2(4) . 2_656 y
Br1 Bi1 Br2 167.4(3) . 2_656 y
Cl2 Bi1 Br2 3.5(5) 2_656 2_656 y
Bi1 Br2 Bi1 100.8(4) . 2_656 y
Bi1 Cl2 Bi1 104.0(8) . 2_656 y
C6 C1 C2 120.2(4) . . ?
C6 C1 Bi1 131.2(3) . . ?
C2 C1 Bi1 108.3(3) . . ?
C3 C2 C1 119.5(4) . . ?
C3 C2 C11 121.5(4) . . ?
C1 C2 C11 119.0(4) . . ?
C4 C3 C2 121.9(4) . . ?
C3 C4 C5 117.1(4) . . ?
C3 C4 C7 123.7(4) . . ?
C5 C4 C7 119.2(4) . . ?
C4 C5 C6 123.4(4) . . ?
C5 C6 C1 117.9(4) . . ?
C5 C6 C21 116.5(4) . . ?
C1 C6 C21 125.6(4) . . ?
C10 C7 C8 108.4(4) . . ?
C10 C7 C4 112.6(4) . . ?
C8 C7 C4 109.8(4) . . ?
C10 C7 C9 108.7(4) . . ?
C8 C7 C9 110.3(4) . . ?
C4 C7 C9 107.0(4) . . ?
C12 C11 C16 120.1(4) . . ?
C12 C11 C2 119.1(4) . . ?
C16 C11 C2 120.7(4) . . ?
C13 C12 C11 118.6(4) . . ?
C13 C12 C17 119.9(5) . . ?
C11 C12 C17 121.5(4) . . ?
C14 C13 C12 122.9(5) . . ?
C13 C14 C15 117.2(5) . . ?
C13 C14 C18 122.8(5) . . ?
C15 C14 C18 119.9(5) . . ?
C14 C15 C16 122.9(4) . . ?
C15 C16 C11 118.1(4) . . ?
C15 C16 C19 119.4(4) . . ?
C11 C16 C19 122.5(4) . . ?
C26 C21 C22 120.0(4) . . ?
C26 C21 C6 120.8(4) . . ?
C22 C21 C6 118.8(4) . . ?
C23 C22 C21 118.6(5) . . ?
C23 C22 C27 121.0(4) . . ?
C21 C22 C27 120.4(4) . . ?
C24 C23 C22 122.1(4) . . ?
C25 C24 C23 118.3(4) . . ?
C25 C24 C28 121.6(5) . . ?
C23 C24 C28 120.1(5) . . ?
C24 C25 C26 121.9(5) . . ?
C25 C26 C21 118.9(4) . . ?
C25 C26 C29 120.5(5) . . ?
C21 C26 C29 120.5(4) . . ?
Cl3 C31 Cl4 112.8(3) . . ?

loop_
_geom_bond_atom_site_label_1
_geom_bond_atom_site_label_2
_geom_bond_distance
_geom_bond_site_symmetry_2
_geom_bond_publ_flag
Bi1 C1 2.264(4) . y
Bi1 Cl1 2.56(2) . y
Bi1 Cl2 2.57(3) . y
Bi1 Br2 2.643(17) . y
Bi1 Br1 2.647(4) . y
Bi1 Cl2 3.15(3) 2_656 y
Bi1 Br2 3.205(16) 2_656 y
Br2 Bi1 3.205(16) 2_656 ?
Cl2 Bi1 3.15(3) 2_656 ?
Cl3 C31 1.732(7) . ?
Cl4 C31 1.753(5) . ?
C1 C6 1.399(6) . ?
C1 C2 1.405(6) . ?
C2 C3 1.396(6) . ?
C2 C11 1.498(6) . ?
C3 C4 1.388(6) . ?
C4 C5 1.393(6) . ?
C4 C7 1.542(5) . ?
C5 C6 1.397(6) . ?
C6 C21 1.494(6) . ?
C7 C10 1.525(6) . ?
C7 C8 1.527(7) . ?
C7 C9 1.544(6) . ?
C11 C12 1.399(7) . ?
C11 C16 1.408(6) . ?
C12 C13 1.395(7) . ?
C12 C17 1.519(6) . ?
C13 C14 1.380(7) . ?
C14 C15 1.383(7) . ?
C14 C18 1.518(7) . ?
C15 C16 1.401(6) . ?
C16 C19 1.497(7) . ?
C21 C26 1.401(7) . ?
C21 C22 1.410(6) . ?
C22 C23 1.396(6) . ?
C22 C27 1.506(7) . ?
C23 C24 1.386(7) . ?
C24 C25 1.384(6) . ?
C24 C28 1.506(6) . ?
C25 C26 1.400(6) . ?
C26 C29 1.505(6) . ?

loop_
_geom_torsion_atom_site_label_1
_geom_torsion_atom_site_label_2
_geom_torsion_atom_site_label_3
_geom_torsion_atom_site_label_4
_geom_torsion
_geom_torsion_site_symmetry_1
_geom_torsion_site_symmetry_4
C1 Bi1 Br2 Bi1 -84.4(3) . 2_656
Cl1 Bi1 Br2 Bi1 -178.7(5) . 2_656
Cl2 Bi1 Br2 Bi1 -65(13) . 2_656
Br1 Bi1 Br2 Bi1 176.4(3) . 2_656
Cl2 Bi1 Br2 Bi1 3.2(6) 2_656 2_656
Br2 Bi1 Br2 Bi1 0.0 2_656 2_656
C1 Bi1 Cl2 Bi1 -88.3(5) . 2_656
Cl1 Bi1 Cl2 Bi1 177.0(7) . 2_656
Br2 Bi1 Cl2 Bi1 111(13) . 2_656
Br1 Bi1 Cl2 Bi1 172.2(5) . 2_656
Cl2 Bi1 Cl2 Bi1 0.0 2_656 2_656
Br2 Bi1 Cl2 Bi1 -3.3(6) 2_656 2_656
Cl1 Bi1 C1 C6 88.4(7) . .
Cl2 Bi1 C1 C6 -0.1(7) . .
Br2 Bi1 C1 C6 1.3(6) . .
Br1 Bi1 C1 C6 92.3(4) . .
Cl2 Bi1 C1 C6 -76.0(7) 2_656 .
Br2 Bi1 C1 C6 -76.8(5) 2_656 .
Cl1 Bi1 C1 C2 -97.3(6) . .
Cl2 Bi1 C1 C2 174.2(7) . .
Br2 Bi1 C1 C2 175.6(4) . .
Br1 Bi1 C1 C2 -93.4(3) . .
Cl2 Bi1 C1 C2 98.3(6) 2_656 .
Br2 Bi1 C1 C2 97.5(4) 2_656 .
C6 C1 C2 C3 0.7(6) . .
Bi1 C1 C2 C3 -174.4(3) . .
C6 C1 C2 C11 -176.2(4) . .
Bi1 C1 C2 C11 8.7(5) . .
C1 C2 C3 C4 0.7(6) . .
C11 C2 C3 C4 177.6(4) . .
C2 C3 C4 C5 -1.4(6) . .
C2 C3 C4 C7 -179.0(4) . .
C3 C4 C5 C6 0.7(7) . .
C7 C4 C5 C6 178.4(4) . .
C4 C5 C6 C1 0.7(7) . .
C4 C5 C6 C21 -177.5(4) . .
C2 C1 C6 C5 -1.4(6) . .
Bi1 C1 C6 C5 172.4(3) . .
C2 C1 C6 C21 176.6(4) . .
Bi1 C1 C6 C21 -9.6(7) . .
C3 C4 C7 C10 -9.3(6) . .
C5 C4 C7 C10 173.2(4) . .
C3 C4 C7 C8 -130.2(5) . .
C5 C4 C7 C8 52.3(5) . .
C3 C4 C7 C9 110.1(5) . .
C5 C4 C7 C9 -67.5(5) . .
C3 C2 C11 C12 -87.7(5) . .
C1 C2 C11 C12 89.2(5) . .
C3 C2 C11 C16 94.4(5) . .
C1 C2 C11 C16 -88.7(5) . .
C16 C11 C12 C13 3.7(6) . .
C2 C11 C12 C13 -174.3(4) . .
C16 C11 C12 C17 -176.4(4) . .
C2 C11 C12 C17 5.7(6) . .
C11 C12 C13 C14 -1.8(7) . .
C17 C12 C13 C14 178.2(5) . .
C12 C13 C14 C15 -0.6(8) . .
C12 C13 C14 C18 -179.9(5) . .
C13 C14 C15 C16 1.3(7) . .
C18 C14 C15 C16 -179.4(5) . .
C14 C15 C16 C11 0.5(7) . .
C14 C15 C16 C19 -178.9(4) . .
C12 C11 C16 C15 -3.1(6) . .
C2 C11 C16 C15 174.8(4) . .
C12 C11 C16 C19 176.3(4) . .
C2 C11 C16 C19 -5.8(6) . .
C5 C6 C21 C26 -78.2(5) . .
C1 C6 C21 C26 103.8(5) . .
C5 C6 C21 C22 95.7(5) . .
C1 C6 C21 C22 -82.3(5) . .
C26 C21 C22 C23 -2.4(6) . .
C6 C21 C22 C23 -176.4(4) . .
C26 C21 C22 C27 176.5(4) . .
C6 C21 C22 C27 2.5(6) . .
C21 C22 C23 C24 0.4(7) . .
C27 C22 C23 C24 -178.5(4) . .
C22 C23 C24 C25 0.4(7) . .
C22 C23 C24 C28 179.5(4) . .
C23 C24 C25 C26 0.9(7) . .
C28 C24 C25 C26 -178.2(4) . .
C24 C25 C26 C21 -2.8(6) . .
C24 C25 C26 C29 174.5(4) . .
C22 C21 C26 C25 3.5(6) . .
C6 C21 C26 C25 177.4(4) . .
C22 C21 C26 C29 -173.8(4) . .
C6 C21 C26 C29 0.1(6) . .
